data_4134319
loop_
_publ_author_name
'Mills, Harrison A.'
'Martin, Joshua'
'Rheingold, Arnold L.'
'Spokoyny, Alexander M.'

_publ_section_title
;
 Oxidative Generation of Boron-Centered Radicals in Carboranes.
;
_journal_name_full 'Journal of the American Chemical Society'
_journal_paper_doi 10.1021/jacs.0c00300
_journal_year 2020
_chemical_formula_moiety 'C9 H15 B10 N S'
_chemical_formula_sum 'C9 H15 B10 N S'
_chemical_formula_weight 277.38
_space_group_crystal_system monoclinic
_space_group_IT_number 14
_space_group_name_Hall '-P 2yn'
_space_group_name_H-M_alt 'P 1 21/n 1'
_atom_sites_solution_hydrogens geom
_atom_sites_solution_primary direct
_audit_creation_date 2019-06-14
_audit_creation_method
;
Olex2 1.2-beta
(compiled 2018.05.29 svn.r3508 for OlexSys, GUI svn.r5506)
;
_cell_angle_alpha 90
_cell_angle_beta 113.470(2)
_cell_angle_gamma 90
_cell_formula_units_Z 8
_cell_length_a 16.4854(6)
_cell_length_b 9.7782(4)
_cell_length_c 19.2767(7)
_cell_measurement_reflns_used 5706
_cell_measurement_temperature 100
_cell_measurement_theta_max 28.273
_cell_measurement_theta_min 2.481
_cell_volume 2850.28(19)
_computing_cell_refinement 'SAINT v8.38A (Bruker, 2017)'
_computing_data_collection 'APEX3 v2017.3-0 (Bruker, 2017)'
_computing_data_reduction 'SAINT v8.38A (Bruker, 2017)'
_computing_molecular_graphics 'Olex2 (Dolomanov et al., 2009)'
_computing_publication_material 'Olex2 (Dolomanov et al., 2009)'
_computing_structure_refinement 'ShelXL (Sheldrick, 2015)'
_computing_structure_solution 'ShelXT (Sheldrick, 2015)'
_diffrn_ambient_temperature 100.0
_diffrn_detector 'Bruker APEX-II CCD'
_diffrn_detector_area_resol_mean 8.258
_diffrn_detector_type 'CCD Area Detector'
_diffrn_measured_fraction_theta_full 1.000
_diffrn_measured_fraction_theta_max 0.997
_diffrn_measurement_device 'Kappa Four-Circle Diffractometer'
_diffrn_measurement_device_type 'Bruker APEX II Ultra'
_diffrn_measurement_method '\f and \w scans'
_diffrn_radiation_monochromator 'Double Bounce Multilayer Mirrors'
_diffrn_radiation_probe x-ray
_diffrn_radiation_type MoK\a
_diffrn_radiation_wavelength 0.71073
_diffrn_reflns_av_R_equivalents 0.0724
_diffrn_reflns_av_unetI/netI 0.0678
_diffrn_reflns_Laue_measured_fraction_full 1.000
_diffrn_reflns_Laue_measured_fraction_max 0.997
_diffrn_reflns_limit_h_max 22
_diffrn_reflns_limit_h_min -20
_diffrn_reflns_limit_k_max 13
_diffrn_reflns_limit_k_min -13
_diffrn_reflns_limit_l_max 25
_diffrn_reflns_limit_l_min -25
_diffrn_reflns_number 25121
_diffrn_reflns_point_group_measured_fraction_full 1.000
_diffrn_reflns_point_group_measured_fraction_max 0.997
_diffrn_reflns_theta_full 25.242
_diffrn_reflns_theta_max 28.355
_diffrn_reflns_theta_min 1.380
_diffrn_source 'Micro Focus Rotating Anode'
_diffrn_source_type 'Bruker TXS'
_diffrn_standards_number 0
_exptl_absorpt_coefficient_mu 0.205
_exptl_absorpt_correction_T_max 0.7457
_exptl_absorpt_correction_T_min 0.6496
_exptl_absorpt_correction_type multi-scan
_exptl_absorpt_process_details
'SADABS-2016/2 (Bruker,2016/2) was used for absorption correction. wR2(int) was 0.1095 before and 0.0771 after correction. The Ratio of minimum to maximum transmission is 0.8711. The \l/2 correction factor is Not present.'
_exptl_crystal_colour colourless
_exptl_crystal_colour_primary colourless
_exptl_crystal_density_diffrn 1.293
_exptl_crystal_description block
_exptl_crystal_F_000 1136
_exptl_crystal_size_max 0.33
_exptl_crystal_size_mid 0.32
_exptl_crystal_size_min 0.3
_refine_diff_density_max 0.368
_refine_diff_density_min -0.359
_refine_diff_density_rms 0.068
_refine_ls_extinction_method none
_refine_ls_goodness_of_fit_ref 1.028
_refine_ls_hydrogen_treatment constr
_refine_ls_matrix_type full
_refine_ls_number_parameters 379
_refine_ls_number_reflns 7084
_refine_ls_number_restraints 0
_refine_ls_restrained_S_all 1.028
_refine_ls_R_factor_all 0.0563
_refine_ls_R_factor_gt 0.0446
_refine_ls_shift/su_max 0.001
_refine_ls_shift/su_mean 0.000
_refine_ls_structure_factor_coef Fsqd
_refine_ls_weighting_details 'w=1/[\s^2^(Fo^2^)+(0.0569P)^2^+0.9977P] where P=(Fo^2^+2Fc^2^)/3'
_refine_ls_weighting_scheme calc
_refine_ls_wR_factor_gt 0.1159
_refine_ls_wR_factor_ref 0.1256
_reflns_Friedel_coverage 0.000
_reflns_number_gt 5831
_reflns_number_total 7084
_reflns_threshold_expression 'I > 2\s(I)'
_cod_data_source_file ja0c00300_si_003.cif
_cod_data_source_block spok138_0m_a
_cod_depositor_comments
;
The following automatic conversions were performed:

data item '_diffrn_radiation_probe' value 'X-ray' was changed to
'x-ray' in accordance with the
/home/data/users/saulius/crontab/automatic-downloads/rss-feeds/ACS/lib/dictionaries/cif_core.dic
dictionary named 'cif_core.dic' version 2.4.2 last updated on
2011-04-26.

Automatic conversion script
Id: cif_fix_values 7556 2019-12-06 15:28:31Z antanas 
;
_cod_database_code 4134319
_shelx_shelxl_version_number 2014/7
_shelx_space_group_comment
;
The symmetry employed for this shelxl refinement is uniquely defined
by the following loop, which should always be used as a source of
symmetry information in preference to the above space-group names.
They are only intended as comments.
;
_shelx_estimated_absorpt_t_max 0.941
_shelx_estimated_absorpt_t_min 0.935
_olex2_refinement_description
;
1. Fixed Uiso
 At 1.2 times of:
  All B(H) groups, All C(H) groups
2.a Aromatic/amide H refined with riding coordinates:
 C5(H5), C5'(H5'), C6(H6), C6'(H6'), C7(H7), C7'(H7'), C8(H8), C8'(H8')
2.b Boron cage BH refined with riding coordinates:
 C1(H1), C1'(H1'), C2(H2), C2'(H2'), B2(H2A), B2'(H2A'), B3(H3), B3'(H3'),
 B4(H4), B4'(H4'), B5(H5A), B5'(H5A'), B6(H6A), B6'(H6A'), B7(H7A), B7'(H7A'),
 B8(H8A), B8'(H8A'), B9(H9), B9'(H9'), B10(H10), B10'(H10')
;
_olex2_submission_special_instructions 'No special instructions were received'

loop_
_space_group_symop_operation_xyz
'x, y, z'
'-x+1/2, y+1/2, -z+1/2'
'-x, -y, -z'
'x-1/2, -y-1/2, z-1/2'

loop_
_atom_site_label
_atom_site_type_symbol
_atom_site_fract_x
_atom_site_fract_y
_atom_site_fract_z
_atom_site_U_iso_or_equiv
_atom_site_adp_type
_atom_site_occupancy
_atom_site_site_symmetry_order
_atom_site_calc_flag
_atom_site_refinement_flags_posn
_atom_site_refinement_flags_adp
_atom_site_refinement_flags_occupancy
_atom_site_disorder_assembly
_atom_site_disorder_group
S1 S 0.75253(3) 0.18838(4) 0.87473(2) 0.01610(11) Uani 1 1 d . . . . .
S1' S 0.18108(2) 0.58580(4) 0.48415(2) 0.01447(10) Uani 1 1 d . . . . .
N1 N 0.63894(9) 0.38631(14) 0.83202(7) 0.0153(3) Uani 1 1 d . . . . .
N1' N 0.15246(8) 0.43912(14) 0.58394(7) 0.0128(3) Uani 1 1 d . . . . .
C1 C 0.52074(11) 0.13766(18) 0.58865(9) 0.0186(3) Uani 1 1 d . . . . .
H1 H 0.4576 0.0786 0.5619 0.022 Uiso 1 1 calc R . . . .
C1' C 0.45774(10) 0.57340(17) 0.74517(8) 0.0147(3) Uani 1 1 d . . . . .
H1' H 0.5185 0.5079 0.7655 0.018 Uiso 1 1 calc R . . . .
C2 C 0.68214(12) 0.18735(18) 0.59604(10) 0.0209(4) Uani 1 1 d . . . . .
H2 H 0.7344 0.1641 0.5744 0.025 Uiso 1 1 calc R . . . .
C2' C 0.35686(10) 0.74618(17) 0.77881(8) 0.0149(3) Uani 1 1 d . . . . .
H2' H 0.3449 0.8056 0.8235 0.018 Uiso 1 1 calc R . . . .
C3 C 0.67236(10) 0.28867(16) 0.80563(8) 0.0134(3) Uani 1 1 d . . . . .
C3' C 0.20309(10) 0.53622(16) 0.57780(8) 0.0118(3) Uani 1 1 d . . . . .
C4 C 0.67599(10) 0.38741(17) 0.91059(9) 0.0149(3) Uani 1 1 d . . . . .
C4' C 0.09165(10) 0.39727(16) 0.51347(8) 0.0131(3) Uani 1 1 d . . . . .
C5 C 0.65454(11) 0.48105(19) 0.95595(10) 0.0206(4) Uani 1 1 d . . . . .
H5 H 0.6119 0.5507 0.9337 0.025 Uiso 1 1 calc R . . . .
C5' C 0.02877(10) 0.29417(17) 0.50091(9) 0.0166(3) Uani 1 1 d . . . . .
H5' H 0.0237 0.2475 0.5422 0.020 Uiso 1 1 calc R . . . .
C6 C 0.69667(12) 0.4696(2) 1.03316(10) 0.0242(4) Uani 1 1 d . . . . .
H6 H 0.6827 0.5322 1.0645 0.029 Uiso 1 1 calc R . . . .
C6' C -0.02577(11) 0.26118(18) 0.42749(10) 0.0192(3) Uani 1 1 d . . . . .
H6' H -0.0689 0.1914 0.4184 0.023 Uiso 1 1 calc R . . . .
C7 C 0.75988(11) 0.3673(2) 1.06674(9) 0.0228(4) Uani 1 1 d . . . . .
H7 H 0.7879 0.3620 1.1203 0.027 Uiso 1 1 calc R . . . .
C7' C -0.01860(11) 0.32880(18) 0.36610(9) 0.0193(3) Uani 1 1 d . . . . .
H7' H -0.0566 0.3035 0.3161 0.023 Uiso 1 1 calc R . . . .
C8 C 0.78214(11) 0.27416(18) 1.02320(9) 0.0191(3) Uani 1 1 d . . . . .
H8 H 0.8247 0.2046 1.0460 0.023 Uiso 1 1 calc R . . . .
C8' C 0.04262(10) 0.43128(17) 0.37710(9) 0.0168(3) Uani 1 1 d . . . . .
H8' H 0.0472 0.4774 0.3355 0.020 Uiso 1 1 calc R . . . .
C9 C 0.73995(10) 0.28586(17) 0.94465(9) 0.0153(3) Uani 1 1 d . . . . .
C9' C 0.09770(10) 0.46526(16) 0.45144(8) 0.0132(3) Uani 1 1 d . . . . .
B1 B 0.64304(12) 0.25556(18) 0.71922(10) 0.0137(3) Uani 1 1 d . . . . .
B1' B 0.28373(11) 0.60106(18) 0.64512(9) 0.0119(3) Uani 1 1 d . . . . .
B2 B 0.70417(12) 0.30928(19) 0.66547(10) 0.0157(4) Uani 1 1 d . . . . .
H2A H 0.7677 0.3677 0.6910 0.019 Uiso 1 1 calc R . . . .
B2' B 0.28256(11) 0.76269(18) 0.68760(9) 0.0129(3) Uani 1 1 d . . . . .
H2A' H 0.2221 0.8288 0.6688 0.016 Uiso 1 1 calc R . . . .
B3 B 0.59965(12) 0.38583(19) 0.64871(10) 0.0146(3) Uani 1 1 d . . . . .
H3 H 0.5937 0.4949 0.6638 0.018 Uiso 1 1 calc R . . . .
B3' B 0.34617(11) 0.74133(18) 0.63220(10) 0.0132(3) Uani 1 1 d . . . . .
H3' H 0.3276 0.7922 0.5759 0.016 Uiso 1 1 calc R . . . .
B4 B 0.52922(12) 0.25486(19) 0.65745(10) 0.0150(3) Uani 1 1 d . . . . .
H4 H 0.4757 0.2768 0.6778 0.018 Uiso 1 1 calc R . . . .
B4' B 0.39281(11) 0.57471(18) 0.65085(10) 0.0135(3) Uani 1 1 d . . . . .
H4' H 0.4064 0.5145 0.6072 0.016 Uiso 1 1 calc R . . . .
B5 B 0.58982(12) 0.09835(19) 0.68012(10) 0.0161(4) Uani 1 1 d . . . . .
H5A H 0.5762 0.0176 0.7153 0.019 Uiso 1 1 calc R . . . .
B5' B 0.35767(11) 0.49252(19) 0.71662(9) 0.0142(3) Uani 1 1 d . . . . .
H5A' H 0.3482 0.3791 0.7164 0.017 Uiso 1 1 calc R . . . .
B6 B 0.69817(12) 0.1318(2) 0.68544(10) 0.0171(4) Uani 1 1 d . . . . .
H6A H 0.7576 0.0740 0.7242 0.021 Uiso 1 1 calc R . . . .
B6' B 0.28933(12) 0.60906(19) 0.73944(9) 0.0142(3) Uani 1 1 d . . . . .
H6A' H 0.2337 0.5745 0.7546 0.017 Uiso 1 1 calc R . . . .
B7 B 0.62708(12) 0.3392(2) 0.57228(10) 0.0171(4) Uani 1 1 d . . . . .
H7A H 0.6401 0.4185 0.5361 0.021 Uiso 1 1 calc R . . . .
B7' B 0.39009(12) 0.83546(19) 0.71806(10) 0.0149(3) Uani 1 1 d . . . . .
H7A' H 0.4003 0.9488 0.7193 0.018 Uiso 1 1 calc R . . . .
B8 B 0.52064(12) 0.3075(2) 0.56699(10) 0.0167(4) Uani 1 1 d . . . . .
H8A H 0.4613 0.3646 0.5276 0.020 Uiso 1 1 calc R . . . .
B8' B 0.45873(12) 0.71898(19) 0.69538(10) 0.0151(3) Uani 1 1 d . . . . .
H8A' H 0.5152 0.7535 0.6814 0.018 Uiso 1 1 calc R . . . .
B9 B 0.61811(13) 0.0564(2) 0.60347(11) 0.0190(4) Uani 1 1 d . . . . .
H9 H 0.6242 -0.0524 0.5881 0.023 Uiso 1 1 calc R . . . .
B9' B 0.40099(12) 0.58689(19) 0.80162(10) 0.0154(3) Uani 1 1 d . . . . .
H9' H 0.4197 0.5364 0.8580 0.019 Uiso 1 1 calc R . . . .
B10 B 0.57439(13) 0.1849(2) 0.53322(10) 0.0182(4) Uani 1 1 d . . . . .
H10 H 0.5515 0.1608 0.4715 0.022 Uiso 1 1 calc R . . . .
B10' B 0.46325(12) 0.72640(19) 0.78841(10) 0.0164(4) Uani 1 1 d . . . . .
H10' H 0.5229 0.7673 0.8363 0.020 Uiso 1 1 calc R . . . .

loop_
_atom_site_aniso_label
_atom_site_aniso_U_11
_atom_site_aniso_U_22
_atom_site_aniso_U_33
_atom_site_aniso_U_23
_atom_site_aniso_U_13
_atom_site_aniso_U_12
S1 0.0180(2) 0.0159(2) 0.01416(19) 0.00069(14) 0.00616(15) 0.00332(15)
S1' 0.01501(19) 0.0178(2) 0.01020(18) 0.00084(14) 0.00463(14) -0.00260(15)
N1 0.0169(6) 0.0141(7) 0.0158(6) 0.0001(5) 0.0075(5) 0.0009(5)
N1' 0.0129(6) 0.0135(7) 0.0116(6) -0.0001(5) 0.0044(5) 0.0012(5)
C1 0.0209(8) 0.0181(8) 0.0175(8) -0.0046(6) 0.0084(6) -0.0008(7)
C1' 0.0149(7) 0.0148(8) 0.0128(7) -0.0017(6) 0.0037(6) 0.0008(6)
C2 0.0245(9) 0.0219(9) 0.0183(8) -0.0016(7) 0.0106(7) -0.0002(7)
C2' 0.0175(7) 0.0144(8) 0.0115(7) -0.0015(6) 0.0044(6) 0.0007(6)
C3 0.0137(7) 0.0135(7) 0.0137(7) 0.0009(6) 0.0061(6) -0.0012(6)
C3' 0.0127(7) 0.0140(7) 0.0098(6) 0.0001(5) 0.0055(5) 0.0024(6)
C4 0.0153(7) 0.0154(8) 0.0146(7) -0.0024(6) 0.0064(6) -0.0033(6)
C4' 0.0124(7) 0.0134(7) 0.0129(7) -0.0003(6) 0.0045(6) 0.0026(6)
C5 0.0200(8) 0.0200(9) 0.0237(8) -0.0062(7) 0.0106(7) -0.0016(7)
C5' 0.0140(7) 0.0162(8) 0.0198(8) 0.0018(6) 0.0067(6) 0.0003(6)
C6 0.0230(8) 0.0293(10) 0.0236(9) -0.0123(7) 0.0128(7) -0.0076(8)
C6' 0.0142(7) 0.0171(8) 0.0225(8) -0.0027(7) 0.0033(6) -0.0010(6)
C7 0.0221(8) 0.0319(10) 0.0140(7) -0.0062(7) 0.0067(6) -0.0096(8)
C7' 0.0154(7) 0.0207(9) 0.0168(8) -0.0052(6) 0.0011(6) 0.0027(7)
C8 0.0165(7) 0.0230(9) 0.0162(8) 0.0008(6) 0.0050(6) -0.0034(7)
C8' 0.0158(7) 0.0203(9) 0.0127(7) -0.0006(6) 0.0039(6) 0.0038(6)
C9 0.0155(7) 0.0172(8) 0.0148(7) -0.0016(6) 0.0077(6) -0.0041(6)
C9' 0.0114(7) 0.0146(8) 0.0130(7) -0.0010(6) 0.0041(6) 0.0017(6)
B1 0.0155(8) 0.0119(8) 0.0151(8) 0.0006(6) 0.0075(7) 0.0013(7)
B1' 0.0127(8) 0.0126(8) 0.0109(7) 0.0003(6) 0.0051(6) 0.0007(6)
B2 0.0164(8) 0.0159(9) 0.0158(8) 0.0002(7) 0.0073(7) 0.0004(7)
B2' 0.0150(8) 0.0122(8) 0.0115(7) -0.0009(6) 0.0051(6) 0.0019(6)
B3 0.0157(8) 0.0144(9) 0.0145(8) 0.0006(6) 0.0068(7) 0.0014(7)
B3' 0.0138(8) 0.0131(8) 0.0128(8) -0.0005(6) 0.0055(6) 0.0001(7)
B4 0.0162(8) 0.0160(9) 0.0144(8) -0.0021(7) 0.0076(7) -0.0005(7)
B4' 0.0134(8) 0.0147(9) 0.0126(8) -0.0005(6) 0.0055(6) 0.0006(7)
B5 0.0219(9) 0.0129(8) 0.0164(8) -0.0002(7) 0.0105(7) 0.0003(7)
B5' 0.0153(8) 0.0138(9) 0.0129(7) 0.0005(6) 0.0049(6) 0.0006(7)
B6 0.0198(9) 0.0174(9) 0.0161(8) -0.0001(7) 0.0092(7) 0.0037(7)
B6' 0.0172(8) 0.0157(9) 0.0095(7) -0.0007(6) 0.0050(6) 0.0002(7)
B7 0.0179(8) 0.0178(9) 0.0175(8) -0.0023(7) 0.0091(7) -0.0004(7)
B7' 0.0157(8) 0.0132(8) 0.0143(8) -0.0003(6) 0.0046(7) 0.0004(7)
B8 0.0175(8) 0.0172(9) 0.0171(8) -0.0025(7) 0.0087(7) -0.0008(7)
B8' 0.0141(8) 0.0149(9) 0.0158(8) -0.0008(7) 0.0055(7) -0.0010(7)
B9 0.0226(9) 0.0178(9) 0.0198(9) -0.0008(7) 0.0120(8) 0.0023(8)
B9' 0.0182(8) 0.0156(9) 0.0112(7) 0.0004(6) 0.0046(7) 0.0017(7)
B10 0.0208(9) 0.0190(10) 0.0158(8) -0.0029(7) 0.0083(7) -0.0011(7)
B10' 0.0163(8) 0.0144(9) 0.0153(8) -0.0003(7) 0.0030(7) 0.0001(7)

loop_
_atom_type_symbol
_atom_type_description
_atom_type_scat_dispersion_real
_atom_type_scat_dispersion_imag
_atom_type_scat_source
C C 0.0033 0.0016 'International Tables Vol C Tables 4.2.6.8 and 6.1.1.4'
H H 0.0000 0.0000 'International Tables Vol C Tables 4.2.6.8 and 6.1.1.4'
B B 0.0013 0.0007 'International Tables Vol C Tables 4.2.6.8 and 6.1.1.4'
N N 0.0061 0.0033 'International Tables Vol C Tables 4.2.6.8 and 6.1.1.4'
S S 0.1246 0.1234 'International Tables Vol C Tables 4.2.6.8 and 6.1.1.4'

loop_
_geom_angle_atom_site_label_1
_geom_angle_atom_site_label_2
_geom_angle_atom_site_label_3
_geom_angle
_geom_angle_site_symmetry_1
_geom_angle_site_symmetry_3
_geom_angle_publ_flag
C9 S1 C3 89.76(8) . . ?
C9' S1' C3' 89.74(7) . . ?
C3 N1 C4 111.14(13) . . ?
C3' N1' C4' 111.42(13) . . ?
B4 C1 H1 118.4 . . ?
B4 C1 B5 62.60(10) . . ?
B5 C1 H1 118.2 . . ?
B8 C1 H1 118.5 . . ?
B8 C1 B4 62.13(10) . . ?
B8 C1 B5 113.76(13) . . ?
B9 C1 H1 118.4 . . ?
B9 C1 B4 113.52(13) . . ?
B9 C1 B5 61.99(10) . . ?
B9 C1 B8 113.64(13) . . ?
B10 C1 H1 118.1 . . ?
B10 C1 B4 113.68(13) . . ?
B10 C1 B5 114.05(13) . . ?
B10 C1 B8 62.18(11) . . ?
B10 C1 B9 62.78(11) . . ?
B4' C1' H1' 118.2 . . ?
B4' C1' B5' 62.91(10) . . ?
B4' C1' B8' 62.61(10) . . ?
B5' C1' H1' 117.5 . . ?
B5' C1' B8' 115.16(12) . . ?
B8' C1' H1' 117.6 . . ?
B9' C1' H1' 117.6 . . ?
B9' C1' B4' 114.25(12) . . ?
B9' C1' B5' 62.33(10) . . ?
B9' C1' B8' 115.02(12) . . ?
B10' C1' H1' 117.8 . . ?
B10' C1' B4' 113.92(12) . . ?
B10' C1' B5' 114.94(12) . . ?
B10' C1' B8' 62.23(10) . . ?
B10' C1' B9' 63.42(10) . . ?
B2 C2 H2 118.3 . . ?
B2 C2 B6 62.59(10) . . ?
B6 C2 H2 118.3 . . ?
B7 C2 H2 118.9 . . ?
B7 C2 B2 61.98(11) . . ?
B7 C2 B6 113.34(13) . . ?
B7 C2 B10 61.89(11) . . ?
B9 C2 H2 118.3 . . ?
B9 C2 B2 113.70(13) . . ?
B9 C2 B6 62.09(11) . . ?
B9 C2 B7 113.34(13) . . ?
B9 C2 B10 62.85(11) . . ?
B10 C2 H2 118.1 . . ?
B10 C2 B2 113.55(13) . . ?
B10 C2 B6 114.02(13) . . ?
B2' C2' H2' 118.0 . . ?
B2' C2' B6' 62.88(10) . . ?
B2' C2' B7' 62.69(10) . . ?
B6' C2' H2' 117.6 . . ?
B6' C2' B7' 115.04(12) . . ?
B7' C2' H2' 117.6 . . ?
B9' C2' H2' 117.7 . . ?
B9' C2' B2' 114.28(12) . . ?
B9' C2' B6' 62.22(10) . . ?
B9' C2' B7' 114.98(12) . . ?
B10' C2' H2' 117.8 . . ?
B10' C2' B2' 114.18(12) . . ?
B10' C2' B6' 114.78(13) . . ?
B10' C2' B7' 62.36(10) . . ?
B10' C2' B9' 63.33(10) . . ?
N1 C3 S1 114.89(11) . . ?
N1 C3 B1 124.42(14) . . ?
B1 C3 S1 120.66(11) . . ?
N1' C3' S1' 114.61(11) . . ?
N1' C3' B1' 125.51(13) . . ?
B1' C3' S1' 119.70(11) . . ?
N1 C4 C5 124.97(15) . . ?
N1 C4 C9 115.21(14) . . ?
C5 C4 C9 119.82(15) . . ?
N1' C4' C5' 125.35(14) . . ?
N1' C4' C9' 115.09(14) . . ?
C5' C4' C9' 119.55(14) . . ?
C4 C5 H5 120.7 . . ?
C6 C5 C4 118.50(17) . . ?
C6 C5 H5 120.7 . . ?
C4' C5' H5' 120.6 . . ?
C6' C5' C4' 118.84(15) . . ?
C6' C5' H5' 120.6 . . ?
C5 C6 H6 119.3 . . ?
C5 C6 C7 121.36(16) . . ?
C7 C6 H6 119.3 . . ?
C5' C6' H6' 119.4 . . ?
C5' C6' C7' 121.10(16) . . ?
C7' C6' H6' 119.4 . . ?
C6 C7 H7 119.4 . . ?
C8 C7 C6 121.15(16) . . ?
C8 C7 H7 119.4 . . ?
C6' C7' H7' 119.5 . . ?
C8' C7' C6' 121.09(15) . . ?
C8' C7' H7' 119.5 . . ?
C7 C8 H8 121.1 . . ?
C7 C8 C9 117.76(16) . . ?
C9 C8 H8 121.1 . . ?
C7' C8' H8' 121.0 . . ?
C7' C8' C9' 117.90(15) . . ?
C9' C8' H8' 121.0 . . ?
C4 C9 S1 109.01(11) . . ?
C8 C9 S1 129.58(14) . . ?
C8 C9 C4 121.41(15) . . ?
C4' C9' S1' 109.14(11) . . ?
C8' C9' S1' 129.34(13) . . ?
C8' C9' C4' 121.51(15) . . ?
C3 B1 B2 123.17(13) . . ?
C3 B1 B3 121.26(13) . . ?
C3 B1 B4 120.51(13) . . ?
C3 B1 B5 121.18(13) . . ?
C3 B1 B6 122.67(13) . . ?
B2 B1 B3 59.88(10) . . ?
B4 B1 B2 107.53(12) . . ?
B4 B1 B3 59.89(10) . . ?
B4 B1 B5 60.17(10) . . ?
B4 B1 B6 107.94(13) . . ?
B5 B1 B2 107.73(12) . . ?
B5 B1 B3 108.18(12) . . ?
B5 B1 B6 59.81(10) . . ?
B6 B1 B2 60.09(10) . . ?
B6 B1 B3 108.23(12) . . ?
C3' B1' B2' 125.11(13) . . ?
C3' B1' B3' 122.49(13) . . ?
C3' B1' B4' 119.63(12) . . ?
C3' B1' B5' 119.38(13) . . ?
C3' B1' B6' 122.77(13) . . ?
B2' B1' B3' 59.81(10) . . ?
B2' B1' B6' 59.95(10) . . ?
B4' B1' B2' 107.21(12) . . ?
B4' B1' B3' 59.73(10) . . ?
B4' B1' B5' 60.10(10) . . ?
B4' B1' B6' 107.62(12) . . ?
B5' B1' B2' 107.57(12) . . ?
B5' B1' B3' 108.05(12) . . ?
B5' B1' B6' 59.75(10) . . ?
B6' B1' B3' 107.98(12) . . ?
C2 B2 B1 104.73(13) . . ?
C2 B2 H2A 124.5 . . ?
C2 B2 B3 105.09(13) . . ?
C2 B2 B6 58.82(10) . . ?
C2 B2 B7 58.59(10) . . ?
B1 B2 H2A 122.6 . . ?
B1 B2 B6 59.87(10) . . ?
B3 B2 B1 60.14(10) . . ?
B3 B2 H2A 122.1 . . ?
B3 B2 B6 108.27(13) . . ?
B6 B2 H2A 121.5 . . ?
B7 B2 B1 107.17(13) . . ?
B7 B2 H2A 122.1 . . ?
B7 B2 B3 59.63(10) . . ?
B7 B2 B6 107.51(13) . . ?
C2' B2' B1' 104.78(12) . . ?
C2' B2' H2A' 124.7 . . ?
C2' B2' B3' 104.75(12) . . ?
C2' B2' B6' 58.86(10) . . ?
C2' B2' B7' 59.00(10) . . ?
B1' B2' H2A' 122.2 . . ?
B3' B2' B1' 60.29(10) . . ?
B3' B2' H2A' 122.3 . . ?
B3' B2' B6' 108.47(12) . . ?
B6' B2' B1' 60.07(10) . . ?
B6' B2' H2A' 121.1 . . ?
B7' B2' B1' 108.32(12) . . ?
B7' B2' H2A' 121.2 . . ?
B7' B2' B3' 59.86(10) . . ?
B7' B2' B6' 108.68(12) . . ?
B1 B3 H3 122.0 . . ?
B2 B3 B1 59.98(10) . . ?
B2 B3 H3 122.0 . . ?
B4 B3 B1 59.68(10) . . ?
B4 B3 B2 107.45(13) . . ?
B4 B3 H3 122.2 . . ?
B7 B3 B1 106.98(13) . . ?
B7 B3 B2 59.55(10) . . ?
B7 B3 H3 122.7 . . ?
B7 B3 B4 106.65(13) . . ?
B7 B3 B8 59.16(10) . . ?
B8 B3 B1 107.31(13) . . ?
B8 B3 B2 107.14(12) . . ?
B8 B3 H3 122.3 . . ?
B8 B3 B4 59.76(10) . . ?
B1' B3' H3' 121.7 . . ?
B2' B3' B1' 59.90(10) . . ?
B2' B3' H3' 122.0 . . ?
B4' B3' B1' 59.72(10) . . ?
B4' B3' B2' 107.27(12) . . ?
B4' B3' H3' 122.2 . . ?
B4' B3' B7' 107.68(12) . . ?
B4' B3' B8' 60.00(10) . . ?
B7' B3' B1' 108.11(12) . . ?
B7' B3' B2' 59.98(10) . . ?
B7' B3' H3' 121.7 . . ?
B7' B3' B8' 59.97(10) . . ?
B8' B3' B1' 108.11(12) . . ?
B8' B3' B2' 107.82(12) . . ?
B8' B3' H3' 121.6 . . ?
C1 B4 B1 105.05(12) . . ?
C1 B4 B3 105.23(12) . . ?
C1 B4 H4 124.5 . . ?
C1 B4 B5 58.78(10) . . ?
C1 B4 B8 58.82(10) . . ?
B1 B4 B3 60.43(10) . . ?
B1 B4 H4 122.2 . . ?
B1 B4 B5 60.03(10) . . ?
B3 B4 H4 122.0 . . ?
B3 B4 B5 108.50(12) . . ?
B5 B4 H4 121.4 . . ?
B8 B4 B1 107.93(12) . . ?
B8 B4 B3 59.79(10) . . ?
B8 B4 H4 121.7 . . ?
B8 B4 B5 107.94(12) . . ?
C1' B4' B1' 104.94(12) . . ?
C1' B4' B3' 105.09(12) . . ?
C1' B4' H4' 124.7 . . ?
C1' B4' B5' 58.75(9) . . ?
C1' B4' B8' 59.17(10) . . ?
B1' B4' B3' 60.55(10) . . ?
B1' B4' H4' 122.0 . . ?
B1' B4' B5' 60.11(10) . . ?
B1' B4' B8' 108.89(12) . . ?
B3' B4' H4' 122.0 . . ?
B3' B4' B5' 108.70(12) . . ?
B3' B4' B8' 60.15(10) . . ?
B5' B4' H4' 121.1 . . ?
B8' B4' H4' 120.8 . . ?
B8' B4' B5' 108.88(12) . . ?
C1 B5 B1 104.74(13) . . ?
C1 B5 B4 58.62(10) . . ?
C1 B5 H5A 124.6 . . ?
C1 B5 B6 104.95(12) . . ?
C1 B5 B9 58.77(10) . . ?
B1 B5 B4 59.79(10) . . ?
B1 B5 H5A 122.4 . . ?
B4 B5 H5A 121.7 . . ?
B6 B5 B1 60.19(10) . . ?
B6 B5 B4 107.94(13) . . ?
B6 B5 H5A 122.2 . . ?
B9 B5 B1 107.74(13) . . ?
B9 B5 B4 107.64(13) . . ?
B9 B5 H5A 121.7 . . ?
B9 B5 B6 59.80(10) . . ?
C1' B5' B1' 104.38(12) . . ?
C1' B5' B4' 58.34(9) . . ?
C1' B5' H5A' 125.0 . . ?
C1' B5' B6' 104.43(12) . . ?
C1' B5' B9' 58.52(10) . . ?
B1' B5' H5A' 122.4 . . ?
B4' B5' B1' 59.79(10) . . ?
B4' B5' H5A' 121.8 . . ?
B6' B5' B1' 60.23(10) . . ?
B6' B5' B4' 107.75(12) . . ?
B6' B5' H5A' 122.4 . . ?
B9' B5' B1' 107.82(13) . . ?
B9' B5' B4' 107.39(13) . . ?
B9' B5' H5A' 121.8 . . ?
B9' B5' B6' 59.78(10) . . ?
C2 B6 B1 104.69(13) . . ?
C2 B6 B2 58.59(10) . . ?
C2 B6 B5 104.47(13) . . ?
C2 B6 H6A 124.9 . . ?
C2 B6 B9 58.33(10) . . ?
B1 B6 B2 60.04(10) . . ?
B1 B6 H6A 122.4 . . ?
B2 B6 H6A 121.7 . . ?
B5 B6 B1 60.00(10) . . ?
B5 B6 B2 107.84(13) . . ?
B5 B6 H6A 122.4 . . ?
B9 B6 B1 107.56(13) . . ?
B9 B6 B2 107.34(13) . . ?
B9 B6 B5 59.75(10) . . ?
B9 B6 H6A 122.0 . . ?
C2' B6' B1' 104.24(12) . . ?
C2' B6' B2' 58.26(10) . . ?
C2' B6' B5' 104.31(12) . . ?
C2' B6' H6A' 125.1 . . ?
C2' B6' B9' 58.52(10) . . ?
B1' B6' H6A' 122.5 . . ?
B2' B6' B1' 59.98(10) . . ?
B2' B6' H6A' 121.7 . . ?
B5' B6' B1' 60.02(9) . . ?
B5' B6' B2' 107.81(12) . . ?
B5' B6' H6A' 122.5 . . ?
B9' B6' B1' 107.64(12) . . ?
B9' B6' B2' 107.44(13) . . ?
B9' B6' B5' 59.77(10) . . ?
B9' B6' H6A' 121.8 . . ?
C2 B7 B2 59.43(10) . . ?
C2 B7 B3 106.67(13) . . ?
C2 B7 H7A 123.8 . . ?
C2 B7 B8 106.05(14) . . ?
C2 B7 B10 59.08(11) . . ?
B2 B7 B3 60.82(10) . . ?
B2 B7 H7A 120.7 . . ?
B3 B7 H7A 121.2 . . ?
B8 B7 B2 109.27(13) . . ?
B8 B7 B3 60.56(10) . . ?
B8 B7 H7A 121.7 . . ?
B8 B7 B10 60.48(11) . . ?
B10 B7 B2 109.12(14) . . ?
B10 B7 B3 109.45(13) . . ?
B10 B7 H7A 120.9 . . ?
C2' B7' B2' 58.32(9) . . ?
C2' B7' B3' 104.46(12) . . ?
C2' B7' H7A' 125.1 . . ?
C2' B7' B8' 104.43(12) . . ?
C2' B7' B10' 58.37(10) . . ?
B2' B7' H7A' 121.6 . . ?
B3' B7' B2' 60.16(10) . . ?
B3' B7' H7A' 122.3 . . ?
B3' B7' B8' 60.15(10) . . ?
B8' B7' B2' 108.10(13) . . ?
B8' B7' H7A' 122.3 . . ?
B10' B7' B2' 107.31(13) . . ?
B10' B7' B3' 107.60(13) . . ?
B10' B7' H7A' 122.0 . . ?
B10' B7' B8' 59.73(10) . . ?
C1 B8 B3 105.91(13) . . ?
C1 B8 B4 59.04(10) . . ?
C1 B8 B7 104.77(13) . . ?
C1 B8 H8A 124.4 . . ?
C1 B8 B10 58.58(10) . . ?
B3 B8 H8A 121.5 . . ?
B4 B8 B3 60.45(10) . . ?
B4 B8 H8A 121.3 . . ?
B7 B8 B3 60.29(10) . . ?
B7 B8 B4 108.09(13) . . ?
B7 B8 H8A 122.5 . . ?
B7 B8 B10 60.01(11) . . ?
B10 B8 B3 108.86(13) . . ?
B10 B8 B4 108.18(13) . . ?
B10 B8 H8A 121.3 . . ?
C1' B8' B3' 104.13(12) . . ?
C1' B8' B4' 58.23(10) . . ?
C1' B8' B7' 104.15(12) . . ?
C1' B8' H8A' 125.2 . . ?
C1' B8' B10' 58.24(10) . . ?
B3' B8' H8A' 122.6 . . ?
B4' B8' B3' 59.85(10) . . ?
B4' B8' H8A' 122.0 . . ?
B7' B8' B3' 59.87(10) . . ?
B7' B8' B4' 107.48(12) . . ?
B7' B8' H8A' 122.6 . . ?
B10' B8' B3' 107.48(12) . . ?
B10' B8' B4' 107.05(13) . . ?
B10' B8' B7' 59.86(10) . . ?
B10' B8' H8A' 122.0 . . ?
C1 B9 B5 59.25(10) . . ?
C1 B9 B6 105.83(13) . . ?
C1 B9 H9 125.0 . . ?
C1 B9 B10 58.34(10) . . ?
C2 B9 C1 102.06(13) . . ?
C2 B9 B5 105.97(13) . . ?
C2 B9 B6 59.58(11) . . ?
C2 B9 H9 124.7 . . ?
C2 B9 B10 58.69(11) . . ?
B5 B9 B6 60.45(10) . . ?
B5 B9 H9 121.6 . . ?
B5 B9 B10 108.15(13) . . ?
B6 B9 H9 121.3 . . ?
B6 B9 B10 108.57(14) . . ?
B10 B9 H9 121.5 . . ?
C1' B9' C2' 101.15(12) . . ?
C1' B9' B5' 59.15(10) . . ?
C1' B9' B6' 105.43(12) . . ?
C1' B9' H9' 125.4 . . ?
C1' B9' B10' 58.23(10) . . ?
C2' B9' B5' 105.40(12) . . ?
C2' B9' B6' 59.27(10) . . ?
C2' B9' H9' 125.3 . . ?
C2' B9' B10' 58.30(10) . . ?
B5' B9' B6' 60.45(10) . . ?
B5' B9' H9' 121.6 . . ?
B5' B9' B10' 108.07(12) . . ?
B6' B9' H9' 121.5 . . ?
B6' B9' B10' 108.22(13) . . ?
B10' B9' H9' 121.6 . . ?
C1 B10 C2 102.29(13) . . ?
C1 B10 B7 104.87(13) . . ?
C1 B10 B8 59.24(10) . . ?
C1 B10 B9 58.89(10) . . ?
C1 B10 H10 124.8 . . ?
C2 B10 B7 59.03(11) . . ?
C2 B10 B8 105.25(13) . . ?
C2 B10 B9 58.46(11) . . ?
C2 B10 H10 124.9 . . ?
B7 B10 B8 59.50(10) . . ?
B7 B10 B9 107.45(13) . . ?
B7 B10 H10 122.4 . . ?
B8 B10 B9 108.09(13) . . ?
B8 B10 H10 122.0 . . ?
B9 B10 H10 121.6 . . ?
C1' B10' C2' 101.29(12) . . ?
C1' B10' B7' 105.56(12) . . ?
C1' B10' B8' 59.53(10) . . ?
C1' B10' B9' 58.34(10) . . ?
C1' B10' H10' 125.2 . . ?
C2' B10' B7' 59.27(10) . . ?
C2' B10' B8' 105.64(12) . . ?
C2' B10' B9' 58.37(10) . . ?
C2' B10' H10' 125.3 . . ?
B7' B10' B9' 108.35(13) . . ?
B7' B10' H10' 121.5 . . ?
B8' B10' B7' 60.41(10) . . ?
B8' B10' B9' 108.62(13) . . ?
B8' B10' H10' 121.3 . . ?
B9' B10' H10' 121.4 . . ?

loop_
_geom_bond_atom_site_label_1
_geom_bond_atom_site_label_2
_geom_bond_distance
_geom_bond_site_symmetry_2
_geom_bond_publ_flag
S1 C3 1.7552(16) . ?
S1 C9 1.7294(16) . ?
S1' C3' 1.7617(15) . ?
S1' C9' 1.7280(16) . ?
N1 C3 1.303(2) . ?
N1 C4 1.3894(19) . ?
N1' C3' 1.300(2) . ?
N1' C4' 1.3902(19) . ?
C1 H1 1.1200 . ?
C1 B4 1.716(2) . ?
C1 B5 1.719(2) . ?
C1 B8 1.712(3) . ?
C1 B9 1.710(3) . ?
C1 B10 1.700(2) . ?
C1' H1' 1.1200 . ?
C1' B4' 1.703(2) . ?
C1' B5' 1.711(2) . ?
C1' B8' 1.721(2) . ?
C1' B9' 1.699(2) . ?
C1' B10' 1.697(2) . ?
C2 H2 1.1200 . ?
C2 B2 1.720(3) . ?
C2 B6 1.724(2) . ?
C2 B7 1.705(3) . ?
C2 B9 1.701(3) . ?
C2 B10 1.706(3) . ?
C2' H2' 1.1200 . ?
C2' B2' 1.704(2) . ?
C2' B6' 1.715(2) . ?
C2' B7' 1.716(2) . ?
C2' B9' 1.701(2) . ?
C2' B10' 1.700(2) . ?
C3 B1 1.572(2) . ?
C3' B1' 1.575(2) . ?
C4 C5 1.405(2) . ?
C4 C9 1.406(2) . ?
C4' C5' 1.396(2) . ?
C4' C9' 1.406(2) . ?
C5 H5 0.9500 . ?
C5 C6 1.374(2) . ?
C5' H5' 0.9500 . ?
C5' C6' 1.379(2) . ?
C6 H6 0.9500 . ?
C6 C7 1.403(3) . ?
C6' H6' 0.9500 . ?
C6' C7' 1.401(2) . ?
C7 H7 0.9500 . ?
C7 C8 1.384(2) . ?
C7' H7' 0.9500 . ?
C7' C8' 1.377(2) . ?
C8 H8 0.9500 . ?
C8 C9 1.397(2) . ?
C8' H8' 0.9500 . ?
C8' C9' 1.397(2) . ?
B1 B2 1.788(2) . ?
B1 B3 1.791(3) . ?
B1 B4 1.777(3) . ?
B1 B5 1.782(3) . ?
B1 B6 1.785(3) . ?
B1' B2' 1.784(2) . ?
B1' B3' 1.791(3) . ?
B1' B4' 1.776(2) . ?
B1' B5' 1.782(2) . ?
B1' B6' 1.785(2) . ?
B2 H2A 1.1200 . ?
B2 B3 1.786(3) . ?
B2 B6 1.789(3) . ?
B2 B7 1.763(3) . ?
B2' H2A' 1.1200 . ?
B2' B3' 1.782(2) . ?
B2' B6' 1.783(3) . ?
B2' B7' 1.779(3) . ?
B3 H3 1.1200 . ?
B3 B4 1.781(3) . ?
B3 B7 1.765(2) . ?
B3 B8 1.769(3) . ?
B3' H3' 1.1200 . ?
B3' B4' 1.776(2) . ?
B3' B7' 1.777(2) . ?
B3' B8' 1.782(2) . ?
B4 H4 1.1200 . ?
B4 B5 1.784(3) . ?
B4 B8 1.769(3) . ?
B4' H4' 1.1200 . ?
B4' B5' 1.782(2) . ?
B4' B8' 1.779(3) . ?
B5 H5A 1.1200 . ?
B5 B6 1.778(3) . ?
B5 B9 1.766(3) . ?
B5' H5A' 1.1200 . ?
B5' B6' 1.777(3) . ?
B5' B9' 1.765(2) . ?
B6 H6A 1.1200 . ?
B6 B9 1.767(3) . ?
B6' H6A' 1.1200 . ?
B6' B9' 1.765(3) . ?
B7 H7A 1.1200 . ?
B7 B8 1.745(3) . ?
B7 B10 1.754(3) . ?
B7' H7A' 1.1200 . ?
B7' B8' 1.778(3) . ?
B7' B10' 1.769(3) . ?
B8 H8A 1.1200 . ?
B8 B10 1.762(3) . ?
B8' H8A' 1.1200 . ?
B8' B10' 1.766(3) . ?
B9 H9 1.1200 . ?
B9 B10 1.776(3) . ?
B9' H9' 1.1200 . ?
B9' B10' 1.785(3) . ?
B10 H10 1.1200 . ?
B10' H10' 1.1200 . ?
